data_4318140
loop_
_publ_author_name
'Xian-He Bu'
'Wei Chen'
'Wen-Feng Hou'
'Miao Du'
'Ruo-Hua Zhang'
'Francois Brisse'

_publ_section_title
;
 Controlling the Framework Formation of Silver(I) Coordination Polymers
 with 1,4-Bis(phenylthio)butane by Varying the Solvents, Metal-to-Ligand
 Ratio, and Counteranions
;
_journal_name_full 'Inorganic Chemistry'
_journal_page_first 3477
_journal_page_last 3482
_journal_paper_doi 10.1021/ic0113045
_journal_volume 41
_journal_year 2002
_chemical_formula_sum 'C24 H27 Ag Cl O4 S3'
_chemical_formula_weight 618.96
_chemical_name_systematic
;
  ?
;
_space_group_IT_number 2
_symmetry_cell_setting triclinic
_symmetry_space_group_name_Hall '-P 1'
_symmetry_space_group_name_H-M 'P -1'
_atom_sites_solution_hydrogens geom
_atom_sites_solution_primary direct
_atom_sites_solution_secondary difmap
_audit_creation_method SHELXL-97
_cell_angle_alpha 93.931(2)
_cell_angle_beta 92.689(2)
_cell_angle_gamma 112.9810(10)
_cell_formula_units_Z 2
_cell_length_a 11.0253(9)
_cell_length_b 11.3455(9)
_cell_length_c 11.5231(9)
_cell_measurement_temperature 298(2)
_cell_volume 1319.61(18)
_computing_cell_refinement 'Bruker SMART'
_computing_data_collection 'Bruker SMART'
_computing_data_reduction 'Bruker SHELXTL'
_computing_molecular_graphics 'Bruker SHELXTL'
_computing_publication_material 'Bruker SHELXTL'
_computing_structure_refinement 'SHELXL-97 (Sheldrick, 1997)'
_computing_structure_solution 'SHELXS-97 (Sheldrick, 1990)'
_diffrn_ambient_temperature 298(2)
_diffrn_measured_fraction_theta_full 0.993
_diffrn_measured_fraction_theta_max 0.993
_diffrn_measurement_device_type 'CCD area detector'
_diffrn_measurement_method 'phi and omega scans'
_diffrn_radiation_monochromator graphite
_diffrn_radiation_source 'fine-focus sealed tube'
_diffrn_radiation_type MoK\a
_diffrn_radiation_wavelength 0.71073
_diffrn_reflns_av_R_equivalents 0.0120
_diffrn_reflns_av_sigmaI/netI 0.0139
_diffrn_reflns_limit_h_max 10
_diffrn_reflns_limit_h_min -13
_diffrn_reflns_limit_k_max 13
_diffrn_reflns_limit_k_min -8
_diffrn_reflns_limit_l_max 12
_diffrn_reflns_limit_l_min -13
_diffrn_reflns_number 5537
_diffrn_reflns_theta_full 25.02
_diffrn_reflns_theta_max 25.02
_diffrn_reflns_theta_min 1.78
_exptl_absorpt_coefficient_mu 1.130
_exptl_absorpt_correction_T_max 0.6747
_exptl_absorpt_correction_T_min 0.5862
_exptl_absorpt_correction_type none
_exptl_absorpt_process_details SADABS
_exptl_crystal_colour colorless
_exptl_crystal_density_diffrn 1.558
_exptl_crystal_density_method 'not measured'
_exptl_crystal_description needle
_exptl_crystal_F_000 630
_exptl_crystal_size_max 0.25
_exptl_crystal_size_mid 0.30
_exptl_crystal_size_min 0.35
_refine_diff_density_max 0.452
_refine_diff_density_min -0.307
_refine_diff_density_rms 0.050
_refine_ls_extinction_method none
_refine_ls_goodness_of_fit_ref 1.040
_refine_ls_hydrogen_treatment mixed
_refine_ls_matrix_type full
_refine_ls_number_parameters 298
_refine_ls_number_reflns 4632
_refine_ls_number_restraints 0
_refine_ls_restrained_S_all 1.040
_refine_ls_R_factor_all 0.0314
_refine_ls_R_factor_gt 0.0282
_refine_ls_shift/su_max 0.000
_refine_ls_shift/su_mean 0.000
_refine_ls_structure_factor_coef Fsqd
_refine_ls_weighting_details 'calc w=1/[\s^2^(Fo^2^)+(0.0428P)^2^+0.6592P] where P=(Fo^2^+2Fc^2^)/3'
_refine_ls_weighting_scheme calc
_refine_ls_wR_factor_gt 0.0752
_refine_ls_wR_factor_ref 0.0779
_reflns_number_gt 4213
_reflns_number_total 4632
_reflns_threshold_expression >2sigma(I)
_cod_data_source_file ic0113045_1.cif
_cod_data_source_block 1
_cod_depositor_comments
;
The following automatic conversions were performed:

'_symmetry_cell_setting' value 'Triclinic' changed to 'triclinic'
according to the built-in table from CIF Core dictionary named
'cif_core.dic' version 2.4.1 from 2010-06-29.

Automatic conversion script
Id: cif_fix_values 1646 2011-03-28 12:23:43Z adriana 
;
_cod_database_code 4318140

loop_
_symmetry_equiv_pos_as_xyz
'x, y, z'
'-x, -y, -z'

loop_
_atom_site_label
_atom_site_type_symbol
_atom_site_fract_x
_atom_site_fract_y
_atom_site_fract_z
_atom_site_U_iso_or_equiv
_atom_site_adp_type
_atom_site_occupancy
_atom_site_symmetry_multiplicity
_atom_site_calc_flag
_atom_site_refinement_flags
_atom_site_disorder_assembly
_atom_site_disorder_group
Ag1 Ag 0.42446(2) 0.61644(2) 0.059221(17) 0.05861(9) Uani 1 1 d . . .
S1 S 0.40790(6) 0.45070(6) 0.20395(5) 0.04566(15) Uani 1 1 d . . .
S2 S 0.27964(6) 0.48827(6) -0.11713(5) 0.04396(14) Uani 1 1 d . . .
S3 S 0.64910(7) 0.79381(6) 0.08027(6) 0.05184(16) Uani 1 1 d . . .
C1 C 0.4685(3) 0.5425(2) 0.3457(2) 0.0480(6) Uani 1 1 d . . .
H1A H 0.5585 0.6039 0.3414 0.058 Uiso 1 1 calc R . .
H1B H 0.4148 0.5906 0.3638 0.058 Uiso 1 1 calc R . .
C2 C 0.4661(3) 0.4587(2) 0.4436(2) 0.0462(5) Uani 1 1 d . . .
H2A H 0.5107 0.4027 0.4220 0.055 Uiso 1 1 calc R . .
H2B H 0.3752 0.4051 0.4556 0.055 Uiso 1 1 calc R . .
C3 C 0.2423(2) 0.3491(2) 0.2259(2) 0.0444(5) Uani 1 1 d . . .
C4 C 0.2093(3) 0.2184(3) 0.2155(3) 0.0723(9) Uani 1 1 d . . .
H4A H 0.2730 0.1862 0.1990 0.087 Uiso 1 1 calc R . .
C5 C 0.0808(4) 0.1348(3) 0.2298(4) 0.0949(12) Uani 1 1 d . . .
H5A H 0.0577 0.0464 0.2207 0.114 Uiso 1 1 calc R . .
C6 C -0.0113(3) 0.1822(4) 0.2571(4) 0.0871(11) Uani 1 1 d . . .
H6A H -0.0972 0.1263 0.2674 0.105 Uiso 1 1 calc R . .
C7 C 0.0225(3) 0.3120(4) 0.2692(3) 0.0749(9) Uani 1 1 d . . .
H7A H -0.0408 0.3437 0.2885 0.090 Uiso 1 1 calc R . .
C8 C 0.1492(3) 0.3970(3) 0.2534(3) 0.0579(7) Uani 1 1 d . . .
H8A H 0.1711 0.4853 0.2612 0.069 Uiso 1 1 calc R . .
C9 C 0.1105(2) 0.4266(3) -0.0753(2) 0.0528(6) Uani 1 1 d . . .
H9A H 0.0510 0.3865 -0.1444 0.063 Uiso 1 1 calc R . .
H9B H 0.0998 0.3607 -0.0226 0.063 Uiso 1 1 calc R . .
C10 C 0.0717(2) 0.5286(3) -0.0167(2) 0.0532(6) Uani 1 1 d . . .
H10A H 0.0815 0.5945 -0.0691 0.064 Uiso 1 1 calc R . .
H10B H 0.1304 0.5687 0.0529 0.064 Uiso 1 1 calc R . .
C11 C 0.2735(2) 0.5768(2) -0.2383(2) 0.0444(5) Uani 1 1 d . . .
C12 C 0.3508(3) 0.7063(3) -0.2349(3) 0.0606(7) Uani 1 1 d . . .
H12A H 0.4024 0.7498 -0.1670 0.073 Uiso 1 1 calc R . .
C13 C 0.3521(4) 0.7723(4) -0.3320(3) 0.0794(10) Uani 1 1 d . . .
H13A H 0.4045 0.8597 -0.3291 0.095 Uiso 1 1 calc R . .
C14 C 0.2767(4) 0.7092(5) -0.4319(3) 0.0872(11) Uani 1 1 d . . .
H14A H 0.2769 0.7539 -0.4966 0.105 Uiso 1 1 calc R . .
C15 C 0.2012(4) 0.5808(5) -0.4370(3) 0.0825(11) Uani 1 1 d . . .
H15A H 0.1504 0.5385 -0.5056 0.099 Uiso 1 1 calc R . .
C16 C 0.1989(3) 0.5115(3) -0.3400(2) 0.0621(7) Uani 1 1 d . . .
H16A H 0.1483 0.4235 -0.3441 0.075 Uiso 1 1 calc R . .
C17 C 0.6345(3) 0.9341(3) 0.0218(3) 0.0668(8) Uani 1 1 d . . .
H17A H 0.7069 1.0105 0.0580 0.080 Uiso 1 1 calc R . .
H17B H 0.6460 0.9292 -0.0611 0.080 Uiso 1 1 calc R . .
C18 C 0.5089(3) 0.9514(3) 0.0375(3) 0.0591(7) Uani 1 1 d . . .
H18A H 0.5074 0.9788 0.1188 0.071 Uiso 1 1 calc R . .
H18B H 0.4352 0.8692 0.0187 0.071 Uiso 1 1 calc R . .
C19 C 0.6967(3) 0.8392(2) 0.2329(2) 0.0486(6) Uani 1 1 d . . .
C20 C 0.8143(3) 0.8351(3) 0.2758(3) 0.0618(7) Uani 1 1 d . . .
H20A H 0.8669 0.8123 0.2258 0.074 Uiso 1 1 calc R . .
C21 C 0.8530(4) 0.8656(3) 0.3944(4) 0.0842(11) Uani 1 1 d . . .
H21A H 0.9311 0.8620 0.4247 0.101 Uiso 1 1 calc R . .
C22 C 0.7738(5) 0.9013(4) 0.4669(3) 0.0895(12) Uani 1 1 d . . .
H22A H 0.7997 0.9229 0.5461 0.107 Uiso 1 1 calc R . .
C23 C 0.6590(4) 0.9050(3) 0.4235(3) 0.0775(9) Uani 1 1 d . . .
H23A H 0.6074 0.9299 0.4732 0.093 Uiso 1 1 calc R . .
C24 C 0.6177(3) 0.8725(3) 0.3070(3) 0.0619(7) Uani 1 1 d . . .
H24A H 0.5376 0.8730 0.2784 0.074 Uiso 1 1 calc R . .
Cl1 Cl 0.22728(7) 0.82091(8) 0.24435(7) 0.06643(19) Uani 1 1 d . . .
O1 O 0.1756(3) 0.8442(3) 0.1378(3) 0.1177(11) Uani 1 1 d . . .
O2 O 0.3253(3) 0.9352(3) 0.3006(3) 0.1184(12) Uani 1 1 d . . .
O3 O 0.2869(3) 0.7317(3) 0.2194(3) 0.1040(9) Uani 1 1 d . . .
O4 O 0.1229(3) 0.7663(4) 0.3144(3) 0.1368(14) Uani 1 1 d . . .

loop_
_atom_site_aniso_label
_atom_site_aniso_U_11
_atom_site_aniso_U_22
_atom_site_aniso_U_33
_atom_site_aniso_U_23
_atom_site_aniso_U_13
_atom_site_aniso_U_12
Ag1 0.05837(14) 0.06213(15) 0.04650(13) 0.01521(10) -0.00625(9) 0.01382(10)
S1 0.0453(3) 0.0589(4) 0.0352(3) 0.0131(3) 0.0060(2) 0.0215(3)
S2 0.0435(3) 0.0499(3) 0.0402(3) 0.0051(2) 0.0031(2) 0.0201(3)
S3 0.0548(4) 0.0492(3) 0.0531(4) 0.0135(3) 0.0052(3) 0.0208(3)
C1 0.0497(13) 0.0506(14) 0.0387(12) 0.0110(11) -0.0008(10) 0.0138(11)
C2 0.0483(13) 0.0497(13) 0.0383(12) 0.0119(11) 0.0009(10) 0.0157(11)
C3 0.0469(13) 0.0513(13) 0.0360(12) 0.0078(10) 0.0033(10) 0.0201(11)
C4 0.074(2) 0.0551(17) 0.090(2) 0.0048(16) 0.0238(18) 0.0265(15)
C5 0.087(3) 0.0518(18) 0.130(4) 0.005(2) 0.021(2) 0.0087(18)
C6 0.0543(18) 0.076(2) 0.112(3) 0.016(2) 0.0078(19) 0.0033(17)
C7 0.0501(16) 0.090(2) 0.091(2) 0.0181(19) 0.0111(16) 0.0323(16)
C8 0.0548(15) 0.0569(16) 0.0671(18) 0.0114(13) 0.0064(13) 0.0266(13)
C9 0.0438(13) 0.0563(15) 0.0518(15) 0.0002(12) 0.0084(11) 0.0132(11)
C10 0.0460(14) 0.0602(15) 0.0502(14) -0.0018(12) 0.0055(11) 0.0186(12)
C11 0.0466(13) 0.0581(14) 0.0350(12) 0.0028(10) 0.0027(10) 0.0280(11)
C12 0.0760(19) 0.0593(16) 0.0492(15) 0.0091(13) 0.0011(14) 0.0296(15)
C13 0.108(3) 0.073(2) 0.069(2) 0.0245(17) 0.012(2) 0.044(2)
C14 0.111(3) 0.122(3) 0.059(2) 0.037(2) 0.017(2) 0.073(3)
C15 0.085(2) 0.136(4) 0.0398(16) 0.0010(18) -0.0078(15) 0.060(3)
C16 0.0621(17) 0.080(2) 0.0455(15) -0.0048(13) -0.0066(13) 0.0320(15)
C17 0.077(2) 0.0608(17) 0.0678(19) 0.0247(15) 0.0095(16) 0.0298(15)
C18 0.0747(18) 0.0557(15) 0.0516(15) 0.0110(12) 0.0048(13) 0.0298(14)
C19 0.0512(14) 0.0346(12) 0.0541(15) 0.0063(10) 0.0021(11) 0.0105(10)
C20 0.0551(16) 0.0492(15) 0.0710(19) -0.0011(13) -0.0059(14) 0.0121(12)
C21 0.074(2) 0.071(2) 0.088(3) -0.0042(19) -0.029(2) 0.0134(17)
C22 0.120(3) 0.070(2) 0.058(2) -0.0042(16) -0.017(2) 0.019(2)
C23 0.101(3) 0.067(2) 0.063(2) 0.0058(15) 0.0134(19) 0.0306(19)
C24 0.0706(18) 0.0580(16) 0.0583(17) 0.0084(13) 0.0072(14) 0.0260(14)
Cl1 0.0592(4) 0.0704(4) 0.0600(4) 0.0027(3) -0.0012(3) 0.0163(3)
O1 0.118(2) 0.111(2) 0.108(2) 0.0455(18) -0.0218(18) 0.0261(18)
O2 0.0826(17) 0.101(2) 0.143(3) -0.062(2) -0.0037(17) 0.0186(15)
O3 0.108(2) 0.0769(16) 0.126(2) -0.0130(16) -0.0116(18) 0.0419(16)
O4 0.0759(18) 0.214(4) 0.090(2) 0.035(2) 0.0196(16) 0.019(2)

loop_
_atom_type_symbol
_atom_type_description
_atom_type_scat_dispersion_real
_atom_type_scat_dispersion_imag
_atom_type_scat_source
C C 0.0033 0.0016 'International Tables Vol C Tables 4.2.6.8 and 6.1.1.4'
H H 0.0000 0.0000 'International Tables Vol C Tables 4.2.6.8 and 6.1.1.4'
O O 0.0106 0.0060 'International Tables Vol C Tables 4.2.6.8 and 6.1.1.4'
S S 0.1246 0.1234 'International Tables Vol C Tables 4.2.6.8 and 6.1.1.4'
Ag Ag -0.8971 1.1015 'International Tables Vol C Tables 4.2.6.8 and 6.1.1.4'
Cl Cl 0.1484 0.1585 'International Tables Vol C Tables 4.2.6.8 and 6.1.1.4'

loop_
_geom_angle_atom_site_label_1
_geom_angle_atom_site_label_2
_geom_angle_atom_site_label_3
_geom_angle
_geom_angle_site_symmetry_1
_geom_angle_site_symmetry_3
_geom_angle_publ_flag
S3 Ag1 S2 131.66(2) . . ?
S3 Ag1 S1 110.74(2) . . ?
S2 Ag1 S1 104.72(2) . . ?
C3 S1 C1 102.85(11) . . ?
C3 S1 Ag1 113.42(8) . . ?
C1 S1 Ag1 105.71(8) . . ?
C11 S2 C9 103.47(12) . . ?
C11 S2 Ag1 115.97(9) . . ?
C9 S2 Ag1 106.95(9) . . ?
C19 S3 C17 105.60(14) . . ?
C19 S3 Ag1 108.12(8) . . ?
C17 S3 Ag1 107.53(11) . . ?
C2 C1 S1 113.11(18) . . ?
C1 C2 C2 110.7(3) . 2_666 ?
C8 C3 C4 120.2(3) . . ?
C8 C3 S1 122.3(2) . . ?
C4 C3 S1 117.5(2) . . ?
C3 C4 C5 119.8(3) . . ?
C6 C5 C4 120.0(3) . . ?
C5 C6 C7 119.9(3) . . ?
C6 C7 C8 121.1(3) . . ?
C3 C8 C7 118.9(3) . . ?
C10 C9 S2 113.64(18) . . ?
C9 C10 C10 111.5(3) . 2_565 ?
C12 C11 C16 119.9(3) . . ?
C12 C11 S2 120.82(19) . . ?
C16 C11 S2 119.1(2) . . ?
C11 C12 C13 120.4(3) . . ?
C14 C13 C12 120.1(4) . . ?
C15 C14 C13 120.1(3) . . ?
C14 C15 C16 120.9(3) . . ?
C11 C16 C15 118.6(3) . . ?
C18 C17 S3 116.9(2) . . ?
C17 C18 C18 113.2(3) . 2_675 ?
C24 C19 C20 120.6(3) . . ?
C24 C19 S3 121.9(2) . . ?
C20 C19 S3 117.5(2) . . ?
C19 C20 C21 119.4(3) . . ?
C22 C21 C20 119.2(3) . . ?
C23 C22 C21 120.7(3) . . ?
C22 C23 C24 120.9(4) . . ?
C23 C24 C19 119.2(3) . . ?
O4 Cl1 O2 111.7(2) . . ?
O4 Cl1 O1 108.5(2) . . ?
O2 Cl1 O1 111.0(2) . . ?
O4 Cl1 O3 109.1(2) . . ?
O2 Cl1 O3 108.16(18) . . ?
O1 Cl1 O3 108.3(2) . . ?

loop_
_geom_bond_atom_site_label_1
_geom_bond_atom_site_label_2
_geom_bond_distance
_geom_bond_site_symmetry_2
_geom_bond_publ_flag
Ag1 S3 2.4955(7) . ?
Ag1 S2 2.5042(6) . ?
Ag1 S1 2.5576(6) . ?
S1 C3 1.780(2) . ?
S1 C1 1.822(3) . ?
S2 C11 1.789(2) . ?
S2 C9 1.819(2) . ?
S3 C19 1.793(3) . ?
S3 C17 1.830(3) . ?
C1 C2 1.519(3) . ?
C2 C2 1.525(5) 2_666 ?
C3 C8 1.375(4) . ?
C3 C4 1.377(4) . ?
C4 C5 1.388(5) . ?
C5 C6 1.362(5) . ?
C6 C7 1.365(5) . ?
C7 C8 1.382(4) . ?
C9 C10 1.511(4) . ?
C10 C10 1.536(5) 2_565 ?
C11 C12 1.378(4) . ?
C11 C16 1.383(4) . ?
C12 C13 1.386(4) . ?
C13 C14 1.364(6) . ?
C14 C15 1.362(6) . ?
C15 C16 1.406(5) . ?
C17 C18 1.490(4) . ?
C18 C18 1.513(5) 2_675 ?
C19 C24 1.384(4) . ?
C19 C20 1.384(4) . ?
C20 C21 1.390(5) . ?
C21 C22 1.387(6) . ?
C22 C23 1.357(6) . ?
C23 C24 1.374(5) . ?
Cl1 O4 1.400(3) . ?
Cl1 O2 1.412(3) . ?
Cl1 O1 1.413(3) . ?
Cl1 O3 1.427(3) . ?
